data_4064965
loop_
_publ_author_name
'Bieniek, Micha\/l'
'Samoj\/lowicz, Cezary'
'Sashuk, Volodymyr'
'Bujok, Robert'
'\'Sled\'z, Pawe\/l'
'Lugan, No\"el'
'Lavigne, Guy'
'Arlt, Dieter'
'Grela, Karol'

_publ_section_title
;
 Rational Design and Evaluation of Upgraded Grubbs/Hoveyda Olefin
 Metathesis Catalysts: Polyfunctional Benzylidene Ethers on the Test Bench
;
_journal_issue 15
_journal_name_full Organometallics
_journal_page_first 4144
_journal_paper_doi 10.1021/om200463u
_journal_volume 30
_journal_year 2011
_chemical_compound_source 'synthesis as described'
_chemical_formula_moiety 'C31 H36 Cl2 N2 O2 Ru, 2(C H2 Cl2)'
_chemical_formula_sum 'C33 H40 Cl6 N2 O2 Ru'
_chemical_formula_weight 810.44
_chemical_name_systematic
;
 ?
;
_space_group_IT_number 2
_symmetry_cell_setting triclinic
_symmetry_Int_Tables_number 2
_symmetry_space_group_name_Hall '-P 1'
_symmetry_space_group_name_H-M 'P -1'
_atom_sites_solution_hydrogens geom
_atom_sites_solution_primary direct
_atom_sites_solution_secondary difmap
_audit_creation_date 2011-05-24T10:02:31-00:00
_audit_creation_method 'WinGX routine CIF_UPDATE'
_cell_angle_alpha 106.60(4)
_cell_angle_beta 93.07(5)
_cell_angle_gamma 117.141(11)
_cell_formula_units_Z 2
_cell_length_a 11.913(9)
_cell_length_b 11.970(7)
_cell_length_c 15.284(10)
_cell_measurement_reflns_used 4586
_cell_measurement_temperature 180(2)
_cell_measurement_theta_max 38.34
_cell_measurement_theta_min 2.17
_cell_measurement_wavelength 0.71073
_cell_volume 1815(2)
_computing_structure_refinement 'SHELXL-97 (Sheldrick, 1997)'
_diffrn_ambient_temperature 180(2)
_diffrn_measured_fraction_theta_full 0.993
_diffrn_measured_fraction_theta_max 0.993
_diffrn_measurement_device_type 'Bruker APEX II'
_diffrn_measurement_method 'phi and omega scans'
_diffrn_radiation_monochromator graphite
_diffrn_radiation_probe x-ray
_diffrn_radiation_type MoK\a
_diffrn_radiation_wavelength 0.71073
_diffrn_reflns_av_R_equivalents 0.0175
_diffrn_reflns_av_unetI/netI 0.0117
_diffrn_reflns_limit_h_max 16
_diffrn_reflns_limit_h_min -16
_diffrn_reflns_limit_k_max 16
_diffrn_reflns_limit_k_min -16
_diffrn_reflns_limit_l_max 21
_diffrn_reflns_limit_l_min -21
_diffrn_reflns_number 54028
_diffrn_reflns_theta_full 29.83
_diffrn_reflns_theta_max 29.83
_diffrn_reflns_theta_min 2.67
_diffrn_standards_decay_% 0
_diffrn_standards_interval_count 0
_diffrn_standards_number 0
_exptl_absorpt_coefficient_mu 0.905
_exptl_absorpt_correction_T_max 0.902
_exptl_absorpt_correction_T_min 0.708
_exptl_absorpt_correction_type multi-scan
_exptl_absorpt_process_details
;
'SADABS, Sheldrick, Bruker, 2000'
;
_exptl_crystal_colour green
_exptl_crystal_density_diffrn 1.483
_exptl_crystal_density_method 'not measured'
_exptl_crystal_description needle
_exptl_crystal_F_000 828
_exptl_crystal_size_max 0.42
_exptl_crystal_size_mid 0.20
_exptl_crystal_size_min 0.12
_refine_diff_density_max 2.054
_refine_diff_density_min -1.656
_refine_diff_density_rms 0.073
_refine_ls_extinction_method none
_refine_ls_goodness_of_fit_ref 1.073
_refine_ls_hydrogen_treatment riding
_refine_ls_matrix_type full
_refine_ls_number_parameters 404
_refine_ls_number_reflns 10379
_refine_ls_number_restraints 0
_refine_ls_restrained_S_all 1.073
_refine_ls_R_factor_all 0.0408
_refine_ls_R_factor_gt 0.0363
_refine_ls_shift/su_max 0.002
_refine_ls_shift/su_mean 0
_refine_ls_structure_factor_coef Fsqd
_refine_ls_weighting_details 'calc w=1/[\s^2^(Fo^2^)+(0.0326P)^2^+2.4350P] where P=(Fo^2^+2Fc^2^)/3'
_refine_ls_weighting_scheme calc
_refine_ls_wR_factor_gt 0.087
_refine_ls_wR_factor_ref 0.092
_reflns_number_gt 9554
_reflns_number_total 10379
_reflns_threshold_expression >2sigma(I)
_cod_data_source_file om200463u_si_004.cif
_cod_data_source_block Kme2
_cod_database_code 4064965

loop_
_symmetry_equiv_pos_as_xyz
'x, y, z'
'-x, -y, -z'

loop_
_atom_site_label
_atom_site_type_symbol
_atom_site_fract_x
_atom_site_fract_y
_atom_site_fract_z
_atom_site_U_iso_or_equiv
_atom_site_adp_type
_atom_site_occupancy
_atom_site_symmetry_multiplicity
_atom_site_calc_flag
_atom_site_refinement_flags
C1 C 0.7368(2) -0.6357(2) 0.71122(13) 0.0283(4) Uani 1 1 d .
C3 C 0.8600(3) -0.7219(3) 0.6312(2) 0.0538(7) Uani 1 1 d .
H3A H 0.9081 -0.756 0.6578 0.065 Uiso 1 1 calc R
H3B H 0.8984 -0.6929 0.5818 0.065 Uiso 1 1 calc R
C2 C 0.7195(3) -0.8260(3) 0.5952(2) 0.0568(8) Uani 1 1 d .
H2A H 0.6935 -0.8486 0.5285 0.068 Uiso 1 1 calc R
H2B H 0.7012 -0.9067 0.6081 0.068 Uiso 1 1 calc R
C4 C 0.8231(2) -0.3766(2) 0.85869(15) 0.0332(4) Uani 1 1 d .
H4 H 0.9024 -0.363 0.8448 0.04 Uiso 1 1 calc R
C5 C 0.46290(19) -0.4533(2) 0.88284(14) 0.0289(4) Uani 1 1 d .
H5A H 0.4338 -0.3913 0.8778 0.035 Uiso 1 1 calc R
H5B H 0.4554 -0.4628 0.9435 0.035 Uiso 1 1 calc R
C6 C 0.3805(2) -0.5876(2) 0.80636(14) 0.0287(4) Uani 1 1 d .
C7 C 0.2389(2) -0.6499(2) 0.80335(18) 0.0401(5) Uani 1 1 d .
H7A H 0.1964 -0.7414 0.7618 0.06 Uiso 1 1 calc R
H7B H 0.205 -0.6015 0.7813 0.06 Uiso 1 1 calc R
H7C H 0.2243 -0.6468 0.865 0.06 Uiso 1 1 calc R
C11 C 0.9776(2) -0.4998(2) 0.75964(15) 0.0334(4) Uani 1 1 d .
C12 C 1.0418(2) -0.3927(3) 0.72823(17) 0.0379(5) Uani 1 1 d .
C13 C 1.1587(2) -0.2857(3) 0.78373(18) 0.0401(5) Uani 1 1 d .
H13 H 1.2021 -0.2132 0.7642 0.048 Uiso 1 1 calc R
C14 C 1.2129(2) -0.2831(2) 0.86732(17) 0.0378(5) Uani 1 1 d .
C15 C 1.1470(2) -0.3928(2) 0.89529(17) 0.0376(5) Uani 1 1 d .
H15 H 1.1824 -0.3929 0.951 0.045 Uiso 1 1 calc R
C16 C 1.0294(2) -0.5021(2) 0.84213(16) 0.0344(4) Uani 1 1 d .
C17 C 0.9855(3) -0.3922(4) 0.6382(2) 0.0596(8) Uani 1 1 d .
H17A H 0.9696 -0.4708 0.5879 0.089 Uiso 1 1 calc R
H17B H 1.0451 -0.3138 0.6263 0.089 Uiso 1 1 calc R
H17C H 0.9057 -0.3915 0.6429 0.089 Uiso 1 1 calc R
C18 C 1.3415(3) -0.1665(3) 0.9252(2) 0.0540(7) Uani 1 1 d .
H18A H 1.4087 -0.1659 0.8931 0.081 Uiso 1 1 calc R
H18B H 1.3575 -0.1751 0.9846 0.081 Uiso 1 1 calc R
H18C H 1.34 -0.0844 0.935 0.081 Uiso 1 1 calc R
C19 C 0.9599(3) -0.6191(3) 0.8745(2) 0.0472(6) Uani 1 1 d .
H19A H 1.0105 -0.6036 0.9321 0.071 Uiso 1 1 calc R
H19B H 0.9476 -0.6994 0.8279 0.071 Uiso 1 1 calc R
H19C H 0.8775 -0.6287 0.884 0.071 Uiso 1 1 calc R
C21 C 0.5173(2) -0.8283(2) 0.63258(14) 0.0303(4) Uani 1 1 d .
C22 C 0.4566(3) -0.9103(2) 0.68356(16) 0.0373(5) Uani 1 1 d .
C23 C 0.3229(3) -0.9726(2) 0.66843(19) 0.0454(6) Uani 1 1 d .
H23 H 0.281 -1.0264 0.7026 0.054 Uiso 1 1 calc R
C24 C 0.2499(2) -0.9573(2) 0.6044(2) 0.0463(6) Uani 1 1 d .
C25 C 0.3123(3) -0.8835(2) 0.55042(17) 0.0417(5) Uani 1 1 d .
H25 H 0.2637 -0.8758 0.5052 0.05 Uiso 1 1 calc R
C26 C 0.4452(2) -0.8205(2) 0.56154(14) 0.0344(4) Uani 1 1 d .
C27 C 0.5301(4) -0.9375(3) 0.7501(2) 0.0606(8) Uani 1 1 d .
H27A H 0.5182 -1.0259 0.7221 0.091 Uiso 1 1 calc R
H27B H 0.4987 -0.931 0.8069 0.091 Uiso 1 1 calc R
H27C H 0.6203 -0.8729 0.7639 0.091 Uiso 1 1 calc R
C28 C 0.1054(3) -1.0207(4) 0.5926(3) 0.0816(12) Uani 1 1 d .
H28A H 0.0826 -0.9525 0.6175 0.122 Uiso 1 1 calc R
H28B H 0.0762 -1.0828 0.6254 0.122 Uiso 1 1 calc R
H28C H 0.0652 -1.0674 0.5274 0.122 Uiso 1 1 calc R
C29 C 0.5076(3) -0.7530(3) 0.49449(18) 0.0523(7) Uani 1 1 d .
H29A H 0.5169 -0.8154 0.4439 0.078 Uiso 1 1 calc R
H29B H 0.5912 -0.6776 0.5265 0.078 Uiso 1 1 calc R
H29C H 0.4546 -0.7231 0.4703 0.078 Uiso 1 1 calc R
C31 C 0.8128(2) -0.2812(2) 0.93719(14) 0.0291(4) Uani 1 1 d .
C32 C 0.9195(2) -0.1726(2) 1.00457(15) 0.0350(4) Uani 1 1 d .
H32 H 1.0023 -0.1571 0.9992 0.042 Uiso 1 1 calc R
C33 C 0.9028(3) -0.0879(2) 1.07940(16) 0.0425(5) Uani 1 1 d .
H33 H 0.9743 -0.0156 1.1238 0.051 Uiso 1 1 calc R
C34 C 0.7801(3) -0.1105(2) 1.08807(16) 0.0427(5) Uani 1 1 d .
H34 H 0.77 -0.0534 1.1388 0.051 Uiso 1 1 calc R
C35 C 0.6714(2) -0.2169(2) 1.02229(15) 0.0341(4) Uani 1 1 d .
H35 H 0.5888 -0.2323 1.0283 0.041 Uiso 1 1 calc R
C36 C 0.6904(2) -0.2989(2) 0.94773(13) 0.0284(4) Uani 1 1 d .
C100 C 0.3290(2) -0.5413(3) 0.58135(18) 0.0429(5) Uani 1 1 d .
H10A H 0.3573 -0.5167 0.528 0.052 Uiso 1 1 calc R
H10B H 0.383 -0.573 0.6032 0.052 Uiso 1 1 calc R
C200 C 0.7261(4) -0.1236(3) 0.7651(3) 0.0739(10) Uani 1 1 d .
H20A H 0.6395 -0.1736 0.7264 0.089 Uiso 1 1 calc R
H20B H 0.7492 -0.1873 0.7756 0.089 Uiso 1 1 calc R
N2 N 0.85737(18) -0.6119(2) 0.70352(14) 0.0377(4) Uani 1 1 d .
N1 N 0.65497(19) -0.75880(19) 0.64799(14) 0.0377(4) Uani 1 1 d .
O1 O 0.59336(14) -0.40305(16) 0.87409(10) 0.0341(3) Uani 1 1 d .
O2 O 0.42657(16) -0.63936(16) 0.75138(11) 0.0392(4) Uani 1 1 d .
Cl2 Cl 0.64997(6) -0.44695(6) 0.66583(4) 0.03779(11) Uani 1 1 d .
Cl1 Cl 0.63492(6) -0.62742(6) 0.90269(4) 0.04023(12) Uani 1 1 d .
Cl3 Cl 0.16798(7) -0.67022(10) 0.54666(8) 0.0738(3) Uani 1 1 d .
Cl4 Cl 0.34816(10) -0.39941(9) 0.67087(6) 0.0651(2) Uani 1 1 d .
Cl5 Cl 0.83357(11) -0.03270(15) 0.70627(7) 0.0903(3) Uani 1 1 d .
Cl6 Cl 0.72755(10) -0.02041(12) 0.87107(6) 0.0752(2) Uani 1 1 d .
Ru1 Ru 0.670568(14) -0.525041(16) 0.788850(10) 0.02618(5) Uani 1 1 d .

loop_
_atom_site_aniso_label
_atom_site_aniso_U_11
_atom_site_aniso_U_22
_atom_site_aniso_U_33
_atom_site_aniso_U_23
_atom_site_aniso_U_13
_atom_site_aniso_U_12
C1 0.0300(9) 0.0313(9) 0.0240(8) 0.0063(7) 0.0090(7) 0.0170(8)
C3 0.0461(14) 0.0535(15) 0.0551(16) -0.0027(12) 0.0187(12) 0.0312(13)
C2 0.0497(15) 0.0540(16) 0.0544(16) -0.0110(13) 0.0125(12) 0.0331(13)
C4 0.0269(9) 0.0341(10) 0.0316(10) 0.0012(8) 0.0070(8) 0.0153(8)
C5 0.0286(9) 0.0317(9) 0.0263(9) 0.0049(7) 0.0085(7) 0.0174(8)
C6 0.0293(9) 0.0309(9) 0.0273(9) 0.0091(7) 0.0059(7) 0.0165(8)
C7 0.0299(10) 0.0393(12) 0.0471(13) 0.0132(10) 0.0098(9) 0.0148(9)
C11 0.0281(9) 0.0393(11) 0.0344(10) 0.0090(9) 0.0127(8) 0.0196(9)
C12 0.0396(11) 0.0478(13) 0.0369(11) 0.0168(10) 0.0153(9) 0.0281(10)
C13 0.0404(12) 0.0407(12) 0.0470(13) 0.0205(10) 0.0181(10) 0.0223(10)
C14 0.0345(11) 0.0376(11) 0.0430(12) 0.0107(9) 0.0124(9) 0.0206(9)
C15 0.0363(11) 0.0456(12) 0.0365(11) 0.0145(9) 0.0109(9) 0.0242(10)
C16 0.0331(10) 0.0396(11) 0.0395(11) 0.0166(9) 0.0167(9) 0.0225(9)
C17 0.0599(18) 0.081(2) 0.0458(15) 0.0305(15) 0.0129(13) 0.0363(17)
C18 0.0426(14) 0.0435(14) 0.0610(17) 0.0097(12) 0.0061(12) 0.0148(11)
C19 0.0441(13) 0.0491(14) 0.0544(15) 0.0262(12) 0.0192(12) 0.0221(12)
C21 0.0343(10) 0.0250(9) 0.0262(9) 0.0008(7) 0.0062(7) 0.0150(8)
C22 0.0521(13) 0.0306(10) 0.0305(10) 0.0076(8) 0.0088(9) 0.0233(10)
C23 0.0544(15) 0.0284(10) 0.0447(13) 0.0104(9) 0.0209(11) 0.0139(10)
C24 0.0368(12) 0.0289(11) 0.0523(14) -0.0045(10) 0.0056(10) 0.0110(9)
C25 0.0464(13) 0.0313(10) 0.0350(11) -0.0046(9) -0.0070(9) 0.0202(10)
C26 0.0483(12) 0.0235(9) 0.0244(9) 0.0005(7) 0.0045(8) 0.0170(9)
C27 0.093(2) 0.0536(16) 0.0439(14) 0.0177(13) 0.0047(15) 0.0439(17)
C28 0.0387(15) 0.0544(19) 0.110(3) -0.0024(19) 0.0095(18) 0.0086(14)
C29 0.079(2) 0.0361(12) 0.0299(11) 0.0086(9) 0.0100(12) 0.0210(13)
C31 0.0303(9) 0.0278(9) 0.0235(8) 0.0035(7) 0.0046(7) 0.0131(8)
C32 0.0317(10) 0.0309(10) 0.0303(10) 0.0055(8) 0.0027(8) 0.0093(8)
C33 0.0442(13) 0.0318(11) 0.0289(10) -0.0018(8) 0.0003(9) 0.0087(9)
C34 0.0522(14) 0.0337(11) 0.0276(10) -0.0025(8) 0.0093(9) 0.0171(10)
C35 0.0405(11) 0.0322(10) 0.0269(9) 0.0040(8) 0.0110(8) 0.0190(9)
C36 0.0313(9) 0.0266(9) 0.0225(8) 0.0027(7) 0.0046(7) 0.0138(8)
C100 0.0363(12) 0.0485(13) 0.0413(12) 0.0149(11) 0.0109(10) 0.0189(10)
C200 0.073(2) 0.0425(16) 0.085(3) 0.0047(16) 0.0110(19) 0.0225(16)
N2 0.0320(9) 0.0405(10) 0.0366(9) 0.0005(8) 0.0111(7) 0.0217(8)
N1 0.0345(9) 0.0333(9) 0.0360(9) -0.0041(7) 0.0097(8) 0.0186(8)
O1 0.0267(7) 0.0366(8) 0.0274(7) -0.0049(6) 0.0052(5) 0.0157(6)
O2 0.0338(8) 0.0362(8) 0.0357(8) -0.0041(6) 0.0033(6) 0.0180(7)
Cl2 0.0457(3) 0.0359(3) 0.0327(2) 0.0070(2) 0.0025(2) 0.0243(2)
Cl1 0.0410(3) 0.0524(3) 0.0277(2) 0.0159(2) 0.0153(2) 0.0214(2)
Cl3 0.0379(3) 0.0726(5) 0.0959(7) 0.0382(5) -0.0029(4) 0.0121(3)
Cl4 0.0867(6) 0.0642(5) 0.0564(4) 0.0204(4) 0.0328(4) 0.0453(4)
Cl5 0.0867(7) 0.1370(10) 0.0501(5) 0.0351(6) 0.0152(4) 0.0560(7)
Cl6 0.0837(6) 0.1011(7) 0.0518(4) 0.0281(5) 0.0112(4) 0.0537(6)
Ru1 0.02395(8) 0.02806(8) 0.02176(7) 0.00075(5) 0.00551(5) 0.01359(6)

loop_
_atom_type_symbol
_atom_type_description
_atom_type_scat_dispersion_real
_atom_type_scat_dispersion_imag
_atom_type_scat_source
C C 0.0033 0.0016 'International Tables Vol C Tables 4.2.6.8 and 6.1.1.4'
H H 0 0 'International Tables Vol C Tables 4.2.6.8 and 6.1.1.4'
N N 0.0061 0.0033 'International Tables Vol C Tables 4.2.6.8 and 6.1.1.4'
O O 0.0106 0.006 'International Tables Vol C Tables 4.2.6.8 and 6.1.1.4'
Cl Cl 0.1484 0.1585 'International Tables Vol C Tables 4.2.6.8 and 6.1.1.4'
Ru Ru -1.2594 0.8363 'International Tables Vol C Tables 4.2.6.8 and 6.1.1.4'

loop_
_geom_angle_atom_site_label_1
_geom_angle_atom_site_label_2
_geom_angle_atom_site_label_3
_geom_angle
N2 C1 N1 106.44(18)
N2 C1 Ru1 132.44(16)
N1 C1 Ru1 121.05(16)
N2 C3 C2 103.3(2)
N2 C3 H3A 111.1
C2 C3 H3A 111.1
N2 C3 H3B 111.1
C2 C3 H3B 111.1
H3A C3 H3B 109.1
N1 C2 C3 102.6(2)
N1 C2 H2A 111.2
C3 C2 H2A 111.2
N1 C2 H2B 111.2
C3 C2 H2B 111.2
H2A C2 H2B 109.2
C31 C4 Ru1 116.05(16)
C31 C4 H4 122
Ru1 C4 H4 122
O1 C5 C6 109.01(16)
O1 C5 H5A 109.9
C6 C5 H5A 109.9
O1 C5 H5B 109.9
C6 C5 H5B 109.9
H5A C5 H5B 108.3
O2 C6 C7 122.9(2)
O2 C6 C5 121.90(19)
C7 C6 C5 115.20(18)
C6 C7 H7A 109.5
C6 C7 H7B 109.5
H7A C7 H7B 109.5
C6 C7 H7C 109.5
H7A C7 H7C 109.5
H7B C7 H7C 109.5
C16 C11 C12 121.8(2)
C16 C11 N2 119.2(2)
C12 C11 N2 119.0(2)
C13 C12 C11 117.8(2)
C13 C12 C17 120.9(3)
C11 C12 C17 121.3(3)
C14 C13 C12 122.2(2)
C14 C13 H13 118.9
C12 C13 H13 118.9
C13 C14 C15 118.1(2)
C13 C14 C18 121.0(2)
C15 C14 C18 120.8(2)
C16 C15 C14 121.7(2)
C16 C15 H15 119.2
C14 C15 H15 119.2
C11 C16 C15 118.3(2)
C11 C16 C19 121.2(2)
C15 C16 C19 120.5(2)
C12 C17 H17A 109.5
C12 C17 H17B 109.5
H17A C17 H17B 109.5
C12 C17 H17C 109.5
H17A C17 H17C 109.5
H17B C17 H17C 109.5
C14 C18 H18A 109.5
C14 C18 H18B 109.5
H18A C18 H18B 109.5
C14 C18 H18C 109.5
H18A C18 H18C 109.5
H18B C18 H18C 109.5
C16 C19 H19A 109.5
C16 C19 H19B 109.5
H19A C19 H19B 109.5
C16 C19 H19C 109.5
H19A C19 H19C 109.5
H19B C19 H19C 109.5
C22 C21 C26 121.0(2)
C22 C21 N1 119.7(2)
C26 C21 N1 119.1(2)
C23 C22 C21 117.8(2)
C23 C22 C27 119.7(3)
C21 C22 C27 122.5(3)
C24 C23 C22 122.3(2)
C24 C23 H23 118.9
C22 C23 H23 118.9
C25 C24 C23 118.3(2)
C25 C24 C28 120.6(3)
C23 C24 C28 121.1(3)
C24 C25 C26 122.0(2)
C24 C25 H25 119
C26 C25 H25 119
C25 C26 C21 118.3(2)
C25 C26 C29 119.8(2)
C21 C26 C29 121.8(2)
C22 C27 H27A 109.5
C22 C27 H27B 109.5
H27A C27 H27B 109.5
C22 C27 H27C 109.5
H27A C27 H27C 109.5
H27B C27 H27C 109.5
C24 C28 H28A 109.5
C24 C28 H28B 109.5
H28A C28 H28B 109.5
C24 C28 H28C 109.5
H28A C28 H28C 109.5
H28B C28 H28C 109.5
C26 C29 H29A 109.5
C26 C29 H29B 109.5
H29A C29 H29B 109.5
C26 C29 H29C 109.5
H29A C29 H29C 109.5
H29B C29 H29C 109.5
C32 C31 C36 117.49(19)
C32 C31 C4 123.3(2)
C36 C31 C4 119.15(18)
C33 C32 C31 120.5(2)
C33 C32 H32 119.7
C31 C32 H32 119.7
C34 C33 C32 120.1(2)
C34 C33 H33 119.9
C32 C33 H33 119.9
C33 C34 C35 121.2(2)
C33 C34 H34 119.4
C35 C34 H34 119.4
C36 C35 C34 117.6(2)
C36 C35 H35 121.2
C34 C35 H35 121.2
O1 C36 C35 124.4(2)
O1 C36 C31 112.52(17)
C35 C36 C31 123.0(2)
Cl3 C100 Cl4 111.49(15)
Cl3 C100 H10A 109.3
Cl4 C100 H10A 109.3
Cl3 C100 H10B 109.3
Cl4 C100 H10B 109.3
H10A C100 H10B 108
Cl6 C200 Cl5 111.8(2)
Cl6 C200 H20A 109.3
Cl5 C200 H20A 109.3
Cl6 C200 H20B 109.3
Cl5 C200 H20B 109.3
H20A C200 H20B 107.9
C1 N2 C11 128.12(18)
C1 N2 C3 113.4(2)
C11 N2 C3 118.34(19)
C1 N1 C21 126.64(17)
C1 N1 C2 114.1(2)
C21 N1 C2 119.2(2)
C36 O1 C5 119.53(16)
C36 O1 Ru1 109.38(13)
C5 O1 Ru1 124.65(13)
C4 Ru1 C1 100.32(11)
C4 Ru1 O1 80.56(10)
C1 Ru1 O1 179.06(7)
C4 Ru1 Cl1 95.15(9)
C1 Ru1 Cl1 95.51(8)
O1 Ru1 Cl1 84.71(7)
C4 Ru1 Cl2 96.61(10)
C1 Ru1 Cl2 90.21(8)
O1 Ru1 Cl2 89.37(6)
Cl1 Ru1 Cl2 165.79(3)

loop_
_geom_bond_atom_site_label_1
_geom_bond_atom_site_label_2
_geom_bond_distance
C1 N2 1.350(3)
C1 N1 1.353(3)
C1 Ru1 1.985(2)
C3 N2 1.472(3)
C3 C2 1.504(4)
C3 H3A 0.97
C3 H3B 0.97
C2 N1 1.466(3)
C2 H2A 0.97
C2 H2B 0.97
C4 C31 1.456(3)
C4 Ru1 1.834(3)
C4 H4 0.93
C5 O1 1.418(3)
C5 C6 1.510(3)
C5 H5A 0.97
C5 H5B 0.97
C6 O2 1.206(3)
C6 C7 1.492(3)
C7 H7A 0.96
C7 H7B 0.96
C7 H7C 0.96
C11 C16 1.387(3)
C11 C12 1.398(3)
C11 N2 1.430(3)
C12 C13 1.387(4)
C12 C17 1.501(4)
C13 C14 1.386(4)
C13 H13 0.93
C14 C15 1.392(3)
C14 C18 1.508(4)
C15 C16 1.390(4)
C15 H15 0.93
C16 C19 1.508(3)
C17 H17A 0.96
C17 H17B 0.96
C17 H17C 0.96
C18 H18A 0.96
C18 H18B 0.96
C18 H18C 0.96
C19 H19A 0.96
C19 H19B 0.96
C19 H19C 0.96
C21 C22 1.394(3)
C21 C26 1.398(3)
C21 N1 1.428(3)
C22 C23 1.388(4)
C22 C27 1.504(4)
C23 C24 1.380(4)
C23 H23 0.93
C24 C25 1.377(4)
C24 C28 1.506(4)
C25 C26 1.383(4)
C25 H25 0.93
C26 C29 1.504(4)
C27 H27A 0.96
C27 H27B 0.96
C27 H27C 0.96
C28 H28A 0.96
C28 H28B 0.96
C28 H28C 0.96
C29 H29A 0.96
C29 H29B 0.96
C29 H29C 0.96
C31 C32 1.397(3)
C31 C36 1.400(3)
C32 C33 1.387(3)
C32 H32 0.93
C33 C34 1.381(4)
C33 H33 0.93
C34 C35 1.391(3)
C34 H34 0.93
C35 C36 1.380(3)
C35 H35 0.93
C36 O1 1.379(3)
C100 Cl3 1.751(3)
C100 Cl4 1.759(3)
C100 H10A 0.97
C100 H10B 0.97
C200 Cl6 1.728(4)
C200 Cl5 1.744(4)
C200 H20A 0.97
C200 H20B 0.97
O1 Ru1 2.2232(18)
Cl2 Ru1 2.3734(14)
Cl1 Ru1 2.3520(15)
